data_2215549
loop_
_publ_author_name
'Liu, Feng'
'Wu, Wang-Ting'
'Zhang, Wei-Ping'
'Chen, Feng-Ying'
'He, Shui-Yang'

_publ_section_title
;Bis{(<i>E</i>)-2-[2-(2-hydroxybenzoyl)hydrazono]propanoato-\k^3^<i>O</i>,<i>N</i>,<i>O</i>'}copper(II)
 trihydrate
;
_journal_coeditor_code HY2076
_journal_issue 10
_journal_name_full 'Acta Crystallographica Section E'
_journal_page_first m2450
_journal_page_last m2451
_journal_paper_doi 10.1107/S160053680704072X
_journal_volume 63
_journal_year 2007
_chemical_formula_iupac '[Cu (C10 H9 N2 O4)2], 3H2 O'
_chemical_formula_moiety 'C20 H18 Cu N4 O8, 3(H2 O)'
_chemical_formula_sum 'C20 H24 Cu N4 O11'
_chemical_formula_weight 559.97
_chemical_name_systematic
;
Bis{(E)-2-[2-(2-hydroxybenzoyl)hydrazono]propanoato-\k^3^O,N,O'}copper(II)
trihydrate
;
_space_group_IT_number 2
_symmetry_cell_setting triclinic
_symmetry_space_group_name_Hall '-P 1'
_symmetry_space_group_name_H-M 'P -1'
_atom_sites_solution_hydrogens geom
_atom_sites_solution_primary direct
_atom_sites_solution_secondary difmap
_audit_creation_method SHELXL-97
_cell_angle_alpha 86.447(2)
_cell_angle_beta 81.805(2)
_cell_angle_gamma 79.847(2)
_cell_formula_units_Z 2
_cell_length_a 9.3787(12)
_cell_length_b 10.7935(14)
_cell_length_c 11.8795(15)
_cell_measurement_reflns_used 4104
_cell_measurement_temperature 298(2)
_cell_measurement_theta_max 25.10
_cell_measurement_theta_min 1.92
_cell_volume 1170.8(3)
_computing_cell_refinement 'SAINT-Plus (Bruker, 2001)'
_computing_data_collection 'SMART (Bruker, 2001)'
_computing_data_reduction 'SAINT-Plus (Bruker, 2001)'
_computing_molecular_graphics 'SHELXTL (Bruker, 2001)'
_computing_publication_material 'SHELXTL (Bruker, 2001)'
_computing_structure_refinement 'SHELXL97 (Sheldrick, 1997)'
_computing_structure_solution 'SHELXS97 (Sheldrick, 1997)'
_diffrn_ambient_temperature 298(2)
_diffrn_measured_fraction_theta_full 0.983
_diffrn_measured_fraction_theta_max 0.983
_diffrn_measurement_device_type 'Bruker SMART APEX CCD area-detector'
_diffrn_measurement_method '\f and \w'
_diffrn_radiation_monochromator graphite
_diffrn_radiation_source 'fine-focus sealed tube'
_diffrn_radiation_type MoK\a
_diffrn_radiation_wavelength 0.71073
_diffrn_reflns_av_R_equivalents 0.0174
_diffrn_reflns_av_sigmaI/netI 0.0413
_diffrn_reflns_limit_h_max 11
_diffrn_reflns_limit_h_min -10
_diffrn_reflns_limit_k_max 12
_diffrn_reflns_limit_k_min -12
_diffrn_reflns_limit_l_max 8
_diffrn_reflns_limit_l_min -14
_diffrn_reflns_number 5974
_diffrn_reflns_theta_full 25.10
_diffrn_reflns_theta_max 25.10
_diffrn_reflns_theta_min 1.92
_exptl_absorpt_coefficient_mu 1.001
_exptl_absorpt_correction_T_max 0.8709
_exptl_absorpt_correction_T_min 0.7400
_exptl_absorpt_correction_type multi-scan
_exptl_absorpt_process_details '(SAINT-Plus; Bruker, 2001)'
_exptl_crystal_colour green
_exptl_crystal_density_diffrn 1.588
_exptl_crystal_density_method 'not measured'
_exptl_crystal_description block
_exptl_crystal_F_000 578
_exptl_crystal_size_max 0.32
_exptl_crystal_size_mid 0.27
_exptl_crystal_size_min 0.14
_refine_diff_density_max 0.462
_refine_diff_density_min -0.379
_refine_ls_extinction_method none
_refine_ls_goodness_of_fit_ref 0.868
_refine_ls_hydrogen_treatment mixed
_refine_ls_matrix_type full
_refine_ls_number_parameters 347
_refine_ls_number_reflns 4104
_refine_ls_number_restraints 11
_refine_ls_restrained_S_all 0.868
_refine_ls_R_factor_all 0.0622
_refine_ls_R_factor_gt 0.0453
_refine_ls_shift/su_max 0.001
_refine_ls_shift/su_mean 0.000
_refine_ls_structure_factor_coef Fsqd
_refine_ls_weighting_details 'calc w=1/[\s^2^(Fo^2^)+(0.004P)^2^+3.5P] where P=(Fo^2^+2Fc^2^)/3'
_refine_ls_weighting_scheme calc
_refine_ls_wR_factor_gt 0.0807
_refine_ls_wR_factor_ref 0.0911
_reflns_number_gt 3173
_reflns_number_total 4104
_reflns_threshold_expression I>2\s(I)
_cod_data_source_file hy2076.cif
_cod_data_source_block I
_cod_database_code 2215549
_cod_database_fobs_code 2215549

loop_
_symmetry_equiv_pos_as_xyz
'x, y, z'
'-x, -y, -z'

loop_
_atom_site_type_symbol
_atom_site_label
_atom_site_fract_x
_atom_site_fract_y
_atom_site_fract_z
_atom_site_U_iso_or_equiv
_atom_site_adp_type
_atom_site_calc_flag
_atom_site_refinement_flags
_atom_site_occupancy
Cu Cu1 0.96365(5) 0.75181(4) 0.26010(4) 0.04285(14) Uani d . 1
N N1 0.9839(3) 0.7462(3) 0.4209(2) 0.0375(7) Uani d . 1
N N3 0.9562(3) 0.7491(2) 0.0943(2) 0.0355(7) Uani d . 1
O O5 1.1161(3) 0.8770(2) 0.1822(2) 0.0486(7) Uani d . 1
O O3 0.8437(3) 1.0082(2) 0.6413(2) 0.0497(7) Uani d . 1
H H3 0.8400 1.0384 0.7036 0.075 Uiso calc R 1
O O8 0.8088(3) 0.5336(2) -0.0892(2) 0.0450(6) Uani d . 1
H H8 0.8197 0.4948 -0.1478 0.068 Uiso calc R 1
O O4 0.8153(3) 0.9105(2) 0.3181(2) 0.0510(7) Uani d . 1
O O1 1.1185(3) 0.5939(2) 0.2717(2) 0.0479(7) Uani d . 1
O O7 0.7917(3) 0.6310(2) 0.2436(2) 0.0498(7) Uani d . 1
N N4 0.8732(3) 0.6699(3) 0.0602(2) 0.0397(7) Uani d . 1
H H4 0.8714 0.6592 -0.0106 0.048 Uiso calc R 1
N N2 0.8996(3) 0.8420(3) 0.4821(2) 0.0411(7) Uani d . 1
H H2 0.9011 0.8481 0.5537 0.049 Uiso calc R 1
C C14 0.7938(4) 0.6088(3) 0.1432(3) 0.0386(8) Uani d . 1
O O6 1.1890(3) 0.9618(2) 0.0119(2) 0.0526(7) Uani d . 1
C C12 1.0356(4) 0.8087(3) 0.0209(3) 0.0373(8) Uani d . 1
C C1 1.1542(4) 0.5673(3) 0.3714(3) 0.0410(9) Uani d . 1
C C4 0.8137(4) 0.9265(3) 0.4213(3) 0.0392(8) Uani d . 1
C C6 0.7345(4) 1.0711(3) 0.5872(3) 0.0406(8) Uani d . 1
C C2 1.0792(4) 0.6613(3) 0.4607(3) 0.0381(8) Uani d . 1
O O2 1.2374(3) 0.4751(3) 0.3998(2) 0.0646(8) Uani d . 1
C C16 0.7262(4) 0.4758(3) -0.0055(3) 0.0358(8) Uani d . 1
C C17 0.6531(4) 0.3818(3) -0.0294(3) 0.0437(9) Uani d . 1
H H17 0.6607 0.3570 -0.1039 0.052 Uiso calc R 1
C C13 1.0480(4) 0.8025(3) -0.1052(3) 0.0441(9) Uani d . 1
H H13A 1.1011 0.7217 -0.1284 0.066 Uiso calc R 1
H H13B 1.0990 0.8674 -0.1407 0.066 Uiso calc R 1
H H13C 0.9521 0.8143 -0.1277 0.066 Uiso calc R 1
C C15 0.7146(4) 0.5144(3) 0.1066(3) 0.0376(8) Uani d . 1
C C11 1.1221(4) 0.8899(3) 0.0752(3) 0.0399(8) Uani d . 1
C C3 1.1214(5) 0.6499(4) 0.5772(3) 0.0527(10) Uani d . 1
H H3A 1.2145 0.6759 0.5753 0.079 Uiso calc R 1
H H3B 1.1279 0.5638 0.6048 0.079 Uiso calc R 1
H H3C 1.0491 0.7025 0.6268 0.079 Uiso calc R 1
C C5 0.7198(4) 1.0345(3) 0.4785(3) 0.0384(8) Uani d . 1
C C20 0.6267(4) 0.4558(4) 0.1915(3) 0.0486(10) Uani d . 1
H H20 0.6165 0.4805 0.2662 0.058 Uiso calc R 1
C C10 0.6092(4) 1.1031(4) 0.4218(3) 0.0527(10) Uani d . 1
H H10 0.6000 1.0808 0.3491 0.063 Uiso calc R 1
C C19 0.5554(4) 0.3626(4) 0.1663(4) 0.0561(11) Uani d . 1
H H19 0.4975 0.3247 0.2237 0.067 Uiso calc R 1
C C9 0.5136(5) 1.2027(4) 0.4704(4) 0.0628(12) Uani d . 1
H H9 0.4402 1.2469 0.4313 0.075 Uiso calc R 1
C C7 0.6369(4) 1.1726(4) 0.6355(3) 0.0534(10) Uani d . 1
H H7 0.6456 1.1973 0.7075 0.064 Uiso calc R 1
C C18 0.5696(4) 0.3249(4) 0.0556(4) 0.0543(11) Uani d . 1
H H18 0.5224 0.2608 0.0387 0.065 Uiso calc R 1
C C8 0.5277(5) 1.2365(4) 0.5776(4) 0.0626(12) Uani d . 1
H H8A 0.4625 1.3033 0.6112 0.075 Uiso calc R 1
O O11 0.8000(4) 0.7508(3) 0.7027(3) 0.0812(10) Uani d D 1
O O9 0.3526(4) 0.0972(4) 0.1281(4) 0.0952(12) Uani d D 1
O O10 0.3972(5) 0.0687(7) 0.8498(4) 0.152(2) Uani d D 1
H H11A 0.744(7) 0.788(6) 0.758(4) 0.183 Uiso d D 1
H H9B 0.309(6) 0.059(6) 0.086(6) 0.183 Uiso d D 1
H H10B 0.344(6) 0.088(8) 0.796(4) 0.183 Uiso d D 1
H H11B 0.774(7) 0.680(3) 0.696(6) 0.183 Uiso d D 1
H H9A 0.435(4) 0.049(5) 0.136(6) 0.183 Uiso d D 1
H H10A 0.347(4) 0.037(5) 0.906(4) 0.183 Uiso d D 1

loop_
_atom_site_aniso_label
_atom_site_aniso_U_11
_atom_site_aniso_U_22
_atom_site_aniso_U_33
_atom_site_aniso_U_12
_atom_site_aniso_U_13
_atom_site_aniso_U_23
Cu1 0.0542(3) 0.0390(3) 0.0353(3) -0.0025(2) -0.0089(2) -0.00926(19)
N1 0.0452(18) 0.0367(16) 0.0308(15) -0.0068(14) -0.0024(13) -0.0107(13)
N3 0.0411(17) 0.0307(15) 0.0368(16) -0.0049(13) -0.0105(13) -0.0081(13)
O5 0.0694(18) 0.0443(15) 0.0376(15) -0.0159(13) -0.0152(13) -0.0087(12)
O3 0.0675(18) 0.0472(15) 0.0355(14) -0.0017(13) -0.0149(13) -0.0144(12)
O8 0.0606(17) 0.0456(15) 0.0311(13) -0.0153(13) -0.0011(12) -0.0125(11)
O4 0.0654(18) 0.0534(16) 0.0326(14) 0.0010(14) -0.0104(13) -0.0122(12)
O1 0.0664(18) 0.0430(15) 0.0320(14) 0.0030(13) -0.0106(13) -0.0087(11)
O7 0.0625(18) 0.0601(17) 0.0292(14) -0.0143(14) -0.0053(12) -0.0101(12)
N4 0.0514(19) 0.0398(17) 0.0308(16) -0.0105(14) -0.0093(14) -0.0061(13)
N2 0.0511(19) 0.0415(17) 0.0284(15) 0.0019(14) -0.0057(14) -0.0098(13)
C14 0.040(2) 0.040(2) 0.034(2) 0.0002(16) -0.0056(16) -0.0037(16)
O6 0.0636(18) 0.0486(16) 0.0491(16) -0.0199(14) -0.0062(14) -0.0009(13)
C12 0.043(2) 0.0320(18) 0.037(2) 0.0011(16) -0.0108(16) -0.0052(15)
C1 0.048(2) 0.036(2) 0.040(2) -0.0056(17) -0.0097(18) -0.0058(16)
C4 0.044(2) 0.042(2) 0.0331(19) -0.0087(17) -0.0049(16) -0.0085(16)
C6 0.046(2) 0.040(2) 0.037(2) -0.0087(17) -0.0055(17) -0.0036(16)
C2 0.047(2) 0.0353(19) 0.0326(19) -0.0075(16) -0.0070(16) -0.0034(15)
O2 0.080(2) 0.0516(17) 0.0554(18) 0.0195(16) -0.0218(16) -0.0109(14)
C16 0.0342(19) 0.0338(18) 0.0368(19) 0.0013(15) -0.0054(15) 0.0001(15)
C17 0.041(2) 0.040(2) 0.050(2) -0.0022(17) -0.0102(18) -0.0076(18)
C13 0.054(2) 0.044(2) 0.035(2) -0.0016(18) -0.0127(17) -0.0056(16)
C15 0.039(2) 0.0374(19) 0.0353(19) -0.0028(15) -0.0047(16) -0.0036(16)
C11 0.047(2) 0.0333(19) 0.039(2) -0.0014(17) -0.0079(17) -0.0050(16)
C3 0.065(3) 0.055(2) 0.038(2) -0.004(2) -0.0120(19) -0.0066(18)
C5 0.040(2) 0.042(2) 0.0330(19) -0.0070(16) -0.0025(16) -0.0039(16)
C20 0.049(2) 0.055(2) 0.040(2) -0.0030(19) -0.0065(18) 0.0032(18)
C10 0.056(3) 0.060(3) 0.041(2) 0.000(2) -0.0130(19) -0.0068(19)
C19 0.049(2) 0.054(3) 0.064(3) -0.016(2) 0.000(2) 0.011(2)
C9 0.054(3) 0.066(3) 0.063(3) 0.008(2) -0.010(2) -0.006(2)
C7 0.060(3) 0.052(2) 0.045(2) -0.004(2) 0.003(2) -0.0166(19)
C18 0.047(2) 0.043(2) 0.075(3) -0.0110(19) -0.014(2) -0.002(2)
C8 0.055(3) 0.058(3) 0.066(3) 0.011(2) 0.003(2) -0.015(2)
O11 0.104(3) 0.070(2) 0.069(2) -0.025(2) 0.006(2) -0.0090(18)
O9 0.092(3) 0.098(3) 0.101(3) -0.034(2) 0.004(2) -0.037(2)
O10 0.107(4) 0.260(7) 0.079(3) -0.017(4) -0.007(3) 0.027(4)

loop_
_atom_type_symbol
_atom_type_description
_atom_type_scat_dispersion_real
_atom_type_scat_dispersion_imag
_atom_type_scat_source
C C 0.0033 0.0016 'International Tables Vol C Tables 4.2.6.8 and 6.1.1.4'
H H 0.0000 0.0000 'International Tables Vol C Tables 4.2.6.8 and 6.1.1.4'
N N 0.0061 0.0033 'International Tables Vol C Tables 4.2.6.8 and 6.1.1.4'
O O 0.0106 0.0060 'International Tables Vol C Tables 4.2.6.8 and 6.1.1.4'
Cu Cu 0.3201 1.2651 'International Tables Vol C Tables 4.2.6.8 and 6.1.1.4'

loop_
_geom_angle_atom_site_label_1
_geom_angle_atom_site_label_2
_geom_angle_atom_site_label_3
_geom_angle
N1 Cu1 N3 175.97(12)
N1 Cu1 O1 78.90(11)
N3 Cu1 O1 97.23(10)
N1 Cu1 O4 77.76(11)
N3 Cu1 O4 106.09(10)
O1 Cu1 O4 156.66(10)
N1 Cu1 O5 103.78(11)
N3 Cu1 O5 75.37(10)
O1 Cu1 O5 96.24(11)
O4 Cu1 O5 89.13(10)
N1 Cu1 O7 106.07(11)
N3 Cu1 O7 74.94(10)
O1 Cu1 O7 90.73(10)
O4 Cu1 O7 95.86(10)
O5 Cu1 O7 150.12(9)
C2 N1 N2 124.5(3)
C2 N1 Cu1 119.8(2)
N2 N1 Cu1 115.6(2)
C12 N3 N4 120.6(3)
C12 N3 Cu1 122.3(2)
N4 N3 Cu1 116.7(2)
C11 O5 Cu1 113.5(2)
C6 O3 H3 109.5
C16 O8 H8 109.5
C4 O4 Cu1 112.8(2)
C1 O1 Cu1 114.6(2)
C14 O7 Cu1 109.9(2)
C14 N4 N3 117.1(3)
C14 N4 H4 121.5
N3 N4 H4 121.5
C4 N2 N1 114.8(3)
C4 N2 H2 122.6
N1 N2 H2 122.6
O7 C14 N4 120.2(3)
O7 C14 C15 122.8(3)
N4 C14 C15 117.0(3)
N3 C12 C13 126.1(3)
N3 C12 C11 112.9(3)
C13 C12 C11 121.0(3)
O2 C1 O1 126.2(3)
O2 C1 C2 119.1(3)
O1 C1 C2 114.7(3)
O4 C4 N2 119.1(3)
O4 C4 C5 121.6(3)
N2 C4 C5 119.3(3)
O3 C6 C7 121.7(3)
O3 C6 C5 119.1(3)
C7 C6 C5 119.2(4)
N1 C2 C3 127.6(3)
N1 C2 C1 111.8(3)
C3 C2 C1 120.6(3)
O8 C16 C17 121.3(3)
O8 C16 C15 118.6(3)
C17 C16 C15 120.1(3)
C18 C17 C16 120.7(4)
C18 C17 H17 119.7
C16 C17 H17 119.7
C12 C13 H13A 109.5
C12 C13 H13B 109.5
H13A C13 H13B 109.5
C12 C13 H13C 109.5
H13A C13 H13C 109.5
H13B C13 H13C 109.5
C20 C15 C16 117.9(3)
C20 C15 C14 117.2(3)
C16 C15 C14 124.8(3)
O6 C11 O5 126.8(3)
O6 C11 C12 117.7(3)
O5 C11 C12 115.5(3)
C2 C3 H3A 109.5
C2 C3 H3B 109.5
H3A C3 H3B 109.5
C2 C3 H3C 109.5
H3A C3 H3C 109.5
H3B C3 H3C 109.5
C10 C5 C6 118.5(3)
C10 C5 C4 117.8(3)
C6 C5 C4 123.6(3)
C19 C20 C15 121.2(4)
C19 C20 H20 119.4
C15 C20 H20 119.4
C9 C10 C5 121.7(4)
C9 C10 H10 119.1
C5 C10 H10 119.1
C20 C19 C18 120.0(4)
C20 C19 H19 120.0
C18 C19 H19 120.0
C10 C9 C8 119.2(4)
C10 C9 H9 120.4
C8 C9 H9 120.4
C8 C7 C6 120.5(4)
C8 C7 H7 119.8
C6 C7 H7 119.8
C17 C18 C19 120.1(4)
C17 C18 H18 119.9
C19 C18 H18 119.9
C7 C8 C9 120.8(4)
C7 C8 H8A 119.6
C9 C8 H8A 119.6
H11A O11 H11B 108(6)
H9B O9 H9A 107(6)
H10B O10 H10A 109(5)

loop_
_geom_bond_atom_site_label_1
_geom_bond_atom_site_label_2
_geom_bond_distance
_geom_bond_publ_flag
Cu1 N1 1.942(3) y
Cu1 N3 1.982(3) y
Cu1 O1 2.047(2) y
Cu1 O4 2.092(3) y
Cu1 O5 2.208(3) y
Cu1 O7 2.281(3) y
N1 C2 1.281(4) ?
N1 N2 1.365(4) ?
N3 C12 1.282(4) ?
N3 N4 1.367(4) ?
O5 C11 1.264(4) ?
O3 C6 1.346(4) ?
O3 H3 0.8200 ?
O8 C16 1.361(4) ?
O8 H8 0.8200 ?
O4 C4 1.246(4) y
O1 C1 1.279(4) ?
O7 C14 1.228(4) y
N4 C14 1.358(4) ?
N4 H4 0.8600 ?
N2 C4 1.352(4) ?
N2 H2 0.8600 ?
C14 C15 1.481(5) ?
O6 C11 1.235(4) ?
C12 C13 1.491(5) ?
C12 C11 1.521(5) ?
C1 O2 1.213(4) ?
C1 C2 1.523(5) ?
C4 C5 1.470(5) ?
C6 C7 1.394(5) ?
C6 C5 1.406(5) ?
C2 C3 1.485(5) ?
C16 C17 1.385(5) ?
C16 C15 1.404(5) ?
C17 C18 1.370(5) ?
C17 H17 0.9300 ?
C13 H13A 0.9600 ?
C13 H13B 0.9600 ?
C13 H13C 0.9600 ?
C15 C20 1.402(5) ?
C3 H3A 0.9600 ?
C3 H3B 0.9600 ?
C3 H3C 0.9600 ?
C5 C10 1.394(5) ?
C20 C19 1.371(5) ?
C20 H20 0.9300 ?
C10 C9 1.372(5) ?
C10 H10 0.9300 ?
C19 C18 1.382(6) ?
C19 H19 0.9300 ?
C9 C8 1.376(6) ?
C9 H9 0.9300 ?
C7 C8 1.375(6) ?
C7 H7 0.9300 ?
C18 H18 0.9300 ?
C8 H8A 0.9300 ?
O11 H11A 0.85(6) ?
O11 H11B 0.85(4) ?
O9 H9B 0.86(6) ?
O9 H9A 0.87(5) ?
O10 H10B 0.86(5) ?
O10 H10A 0.85(5) ?

loop_
_geom_hbond_atom_site_label_D
_geom_hbond_atom_site_label_H
_geom_hbond_atom_site_label_A
_geom_hbond_site_symmetry_A
_geom_hbond_distance_DH
_geom_hbond_distance_HA
_geom_hbond_distance_DA
_geom_hbond_angle_DHA
_geom_hbond_publ_flag
O11 H11B O2 2_766 0.82(3) 2.11(5) 2.888(5) 154(7) y
O9 H9B O6 1_445 0.87(4) 1.99(6) 2.836(5) 171(7) y
O11 H11A O9 2_666 0.85(6) 1.91(6) 2.752(6) 167(6) y
O9 H9A O10 2_656 0.87(5) 1.86(5) 2.724(7) 177(6) y
N2 H2 O11 . 0.86 2.19 2.830(5) 131.4 y
N2 H2 O3 . 0.86 2.02 2.623(4) 125.9 y
N4 H4 O8 . 0.86 1.91 2.573(4) 132.9 y
O8 H8 O1 2_765 0.82 1.77 2.584(3) 168.00 y
O3 H3 O5 2_776 0.82 1.81 2.605(3) 161.7 y
